data_4101220
_journal_name_full 'Journal of the American Chemical Society'
_journal_paper_doi 10.1021/ja058652g
_journal_year 2006
_chemical_formula_moiety '3(C18 H36 K N2 O6), 0.735(C2 N2 H8 Ge9 Ni2), 0.265(C2 N2 H8 Ge9 Ni), C2 H8 N2'
_chemical_formula_sum 'C58 H124 Ge9 K3 N10 Ni1.74 O18'
_chemical_formula_weight 2122.14
_space_group_IT_number 14
_symmetry_cell_setting monoclinic
_symmetry_space_group_name_Hall '-P 2yn'
_symmetry_space_group_name_H-M 'P 1 21/n 1'
_cell_angle_alpha 90.00
_cell_angle_beta 96.909(4)
_cell_angle_gamma 90.00
_cell_formula_units_Z 4
_cell_length_a 17.254(3)
_cell_length_b 23.182(4)
_cell_length_c 21.302(4)
_cell_measurement_temperature 100(2)
_cell_volume 8458(3)
_diffrn_ambient_temperature 100(2)
_exptl_crystal_density_diffrn 1.666
_cod_depositor_comments
;
The following automatic conversions were performed:
'_symmetry_cell_setting' value 'Monoclinic' changed to 'monoclinic'
according to '/home/saulius/struct/CIF-dictionaries/cif_core.dic'
dictionary named 'cif_core.dic' version 2.4.1 from 2010-06-29.

Automatic conversion script
Id: cif_fix_enum 1527 2010-12-29 10:47:43Z saulius 
;
_cod_original_sg_symbol_H-M 'P 21/n'
_cod_database_code 4101220

loop_
_symmetry_equiv_pos_as_xyz
'x, y, z'
'-x+1/2, y+1/2, -z+1/2'
'-x, -y, -z'
'x-1/2, -y-1/2, z-1/2'

loop_
_atom_site_label
_atom_site_type_symbol
_atom_site_fract_x
_atom_site_fract_y
_atom_site_fract_z
_atom_site_U_iso_or_equiv
_atom_site_adp_type
_atom_site_occupancy
_atom_site_symmetry_multiplicity
_atom_site_calc_flag
_atom_site_refinement_flags
_atom_site_disorder_assembly
_atom_site_disorder_group
Ni1 Ni 0.97797(5) 0.71103(4) 0.77209(5) 0.0312(3) Uani 1 1 d . . .
Ni2 Ni 1.00578(7) 0.71917(5) 0.65984(6) 0.0264(5) Uani 0.735(4) 1 d P . .
Ge1 Ge 1.05184(18) 0.64040(10) 0.72435(13) 0.0303(5) Uani 0.735(4) 1 d P . .
Ge2 Ge 0.87857(12) 0.71776(12) 0.68432(11) 0.0304(5) Uani 0.735(4) 1 d P . .
Ge3 Ge 1.04604(14) 0.79063(9) 0.73430(11) 0.0262(4) Uani 0.735(4) 1 d P . .
Ge4 Ge 0.9065(3) 0.62182(16) 0.7493(2) 0.0303(7) Uani 0.735(4) 1 d P . .
Ge6 Ge 1.11598(14) 0.71314(11) 0.81278(10) 0.0301(5) Uani 0.735(4) 1 d P . .
Ge5 Ge 0.9056(2) 0.8007(2) 0.7705(3) 0.0306(7) Uani 0.735(4) 1 d P . .
Ge8 Ge 0.86892(11) 0.70086(13) 0.83322(12) 0.0288(5) Uani 0.735(4) 1 d P . .
Ge7 Ge 1.0050(3) 0.64314(17) 0.85802(19) 0.0226(6) Uani 0.735(4) 1 d P . .
Ge9 Ge 0.99668(13) 0.75793(12) 0.87247(13) 0.0302(5) Uani 0.735(4) 1 d P . .
Ge1A Ge 1.0332(7) 0.6435(6) 0.7221(6) 0.111(5) Uani 0.265(4) 1 d P . .
Ge2A Ge 0.9049(5) 0.7239(4) 0.6876(5) 0.080(3) Uani 0.265(4) 1 d P . .
Ge3A Ge 1.0408(4) 0.7706(3) 0.7158(4) 0.0376(16) Uani 0.265(4) 1 d P . .
Ge4A Ge 0.8965(10) 0.6263(6) 0.7552(9) 0.072(5) Uani 0.265(4) 1 d P . .
Ge6A Ge 1.1088(6) 0.7040(5) 0.8084(6) 0.134(6) Uani 0.265(4) 1 d P . .
Ge5A Ge 0.9266(8) 0.8070(8) 0.7810(9) 0.061(4) Uani 0.265(4) 1 d P . .
Ge8A Ge 0.8723(7) 0.7088(5) 0.8342(6) 0.112(5) Uani 0.265(4) 1 d P . .
Ge7A Ge 1.0101(11) 0.6365(7) 0.8509(8) 0.070(5) Uani 0.265(4) 1 d P . .
Ge9A Ge 1.0069(8) 0.7512(5) 0.8812(6) 0.114(5) Uani 0.265(4) 1 d P . .
K1 K 0.51384(9) 0.18760(6) 0.28534(8) 0.0276(4) Uani 1 1 d . . .
N11 N 0.3888(4) 0.1846(3) 0.3699(3) 0.0377(16) Uani 1 1 d . . .
N12 N 0.6386(4) 0.1925(3) 0.1991(3) 0.0354(16) Uani 1 1 d . . .
O11 O 0.5538(3) 0.2029(2) 0.4162(2) 0.0378(13) Uani 1 1 d . . .
O12 O 0.6746(3) 0.1883(2) 0.3392(2) 0.0326(12) Uani 1 1 d . . .
O13 O 0.4280(3) 0.0863(2) 0.2913(3) 0.0452(15) Uani 1 1 d . . .
O14 O 0.5273(3) 0.0975(2) 0.1964(3) 0.0444(14) Uani 1 1 d . . .
O15 O 0.3860(3) 0.2641(2) 0.2627(3) 0.0375(13) Uani 1 1 d . . .
O16 O 0.5148(3) 0.2826(2) 0.1948(2) 0.0348(13) Uani 1 1 d . . .
C101 C 0.4198(5) 0.2079(4) 0.4317(5) 0.055(3) Uani 1 1 d . . .
H10A H 0.3829 0.1984 0.4623 0.065 Uiso 1 1 calc R . .
H10B H 0.4216 0.2505 0.4283 0.065 Uiso 1 1 calc R . .
C102 C 0.4995(5) 0.1869(4) 0.4580(4) 0.058(3) Uani 1 1 d . . .
H10C H 0.5149 0.2041 0.5002 0.069 Uiso 1 1 calc R . .
H10D H 0.4989 0.1444 0.4627 0.069 Uiso 1 1 calc R . .
C103 C 0.6313(5) 0.1871(4) 0.4414(4) 0.042(2) Uani 1 1 d . . .
H10E H 0.6364 0.1445 0.4421 0.051 Uiso 1 1 calc R . .
H10F H 0.6427 0.2014 0.4853 0.051 Uiso 1 1 calc R . .
C104 C 0.6874(4) 0.2122(3) 0.4017(4) 0.037(2) Uani 1 1 d . . .
H10G H 0.6807 0.2546 0.3996 0.045 Uiso 1 1 calc R . .
H10H H 0.7414 0.2039 0.4208 0.045 Uiso 1 1 calc R . .
C105 C 0.7256(4) 0.2136(3) 0.2986(4) 0.045(2) Uani 1 1 d . . .
H10I H 0.7805 0.2104 0.3182 0.054 Uiso 1 1 calc R . .
H10J H 0.7129 0.2549 0.2919 0.054 Uiso 1 1 calc R . .
C106 C 0.7153(4) 0.1822(3) 0.2366(4) 0.039(2) Uani 1 1 d . . .
H10K H 0.7571 0.1944 0.2113 0.047 Uiso 1 1 calc R . .
H10L H 0.7216 0.1403 0.2446 0.047 Uiso 1 1 calc R . .
C107 C 0.3652(5) 0.1235(4) 0.3755(5) 0.053(3) Uani 1 1 d . . .
H10M H 0.4053 0.1036 0.4049 0.064 Uiso 1 1 calc R . .
H10N H 0.3155 0.1223 0.3944 0.064 Uiso 1 1 calc R . .
C108 C 0.3548(5) 0.0916(4) 0.3149(5) 0.051(2) Uani 1 1 d . . .
H10O H 0.3331 0.0528 0.3215 0.062 Uiso 1 1 calc R . .
H10P H 0.3176 0.1125 0.2839 0.062 Uiso 1 1 calc R . .
C109 C 0.4195(5) 0.0521(3) 0.2348(5) 0.051(2) Uani 1 1 d . . .
H10Q H 0.3841 0.0719 0.2016 0.062 Uiso 1 1 calc R . .
H10R H 0.3963 0.0143 0.2434 0.062 Uiso 1 1 calc R . .
C110 C 0.4973(5) 0.0434(3) 0.2126(5) 0.049(2) Uani 1 1 d . . .
H11A H 0.5334 0.0251 0.2465 0.059 Uiso 1 1 calc R . .
H11B H 0.4922 0.0176 0.1753 0.059 Uiso 1 1 calc R . .
C111 C 0.6008(5) 0.0912(4) 0.1734(4) 0.048(2) Uani 1 1 d . . .
H11C H 0.5967 0.0625 0.1388 0.057 Uiso 1 1 calc R . .
H11D H 0.6401 0.0773 0.2078 0.057 Uiso 1 1 calc R . .
C112 C 0.6261(5) 0.1487(4) 0.1493(4) 0.049(2) Uani 1 1 d . . .
H11E H 0.6751 0.1434 0.1302 0.059 Uiso 1 1 calc R . .
H11F H 0.5857 0.1626 0.1158 0.059 Uiso 1 1 calc R . .
C113 C 0.3216(5) 0.2191(4) 0.3433(5) 0.047(2) Uani 1 1 d . . .
H11G H 0.2889 0.2276 0.3773 0.057 Uiso 1 1 calc R . .
H11H H 0.2898 0.1958 0.3108 0.057 Uiso 1 1 calc R . .
C114 C 0.3426(5) 0.2750(3) 0.3140(5) 0.049(2) Uani 1 1 d . . .
H11I H 0.2944 0.2965 0.2986 0.058 Uiso 1 1 calc R . .
H11J H 0.3739 0.2990 0.3460 0.058 Uiso 1 1 calc R . .
C115 C 0.3930(4) 0.3137(3) 0.2249(4) 0.041(2) Uani 1 1 d . . .
H11K H 0.4209 0.3445 0.2507 0.049 Uiso 1 1 calc R . .
H11L H 0.3405 0.3281 0.2084 0.049 Uiso 1 1 calc R . .
C116 C 0.4371(4) 0.2980(3) 0.1714(4) 0.037(2) Uani 1 1 d . . .
H11M H 0.4112 0.2652 0.1476 0.045 Uiso 1 1 calc R . .
H11N H 0.4377 0.3312 0.1422 0.045 Uiso 1 1 calc R . .
C117 C 0.5588(5) 0.2718(3) 0.1438(4) 0.040(2) Uani 1 1 d . . .
H11O H 0.5637 0.3077 0.1195 0.048 Uiso 1 1 calc R . .
H11P H 0.5317 0.2427 0.1150 0.048 Uiso 1 1 calc R . .
C118 C 0.6393(5) 0.2499(4) 0.1694(4) 0.046(2) Uani 1 1 d . . .
H11Q H 0.6720 0.2481 0.1343 0.056 Uiso 1 1 calc R . .
H11R H 0.6638 0.2778 0.2009 0.056 Uiso 1 1 calc R . .
K2 K 0.81415(8) 0.99649(6) 0.50156(7) 0.0213(3) Uani 1 1 d . . .
N21 N 0.7403(3) 0.9966(2) 0.3674(3) 0.0266(14) Uani 1 1 d . . .
N22 N 0.8927(3) 0.9845(2) 0.6360(3) 0.0238(13) Uani 1 1 d . . .
O21 O 0.8754(3) 1.07048(19) 0.4168(2) 0.0258(11) Uani 1 1 d . . .
O22 O 0.9311(2) 1.07501(18) 0.5475(2) 0.0235(11) Uani 1 1 d . . .
O23 O 0.8246(3) 0.89180(19) 0.4200(2) 0.0249(11) Uani 1 1 d . . .
O24 O 0.8517(3) 0.89154(18) 0.5506(2) 0.0241(11) Uani 1 1 d . . .
O25 O 0.6594(3) 1.0336(2) 0.4740(2) 0.0295(12) Uani 1 1 d . . .
O26 O 0.7274(3) 1.01545(19) 0.6008(2) 0.0288(12) Uani 1 1 d . . .
C201 C 0.7942(4) 1.0276(3) 0.3307(4) 0.0328(18) Uani 1 1 d . . .
H20A H 0.7666 1.0359 0.2882 0.039 Uiso 1 1 calc R . .
H20B H 0.8385 1.0018 0.3250 0.039 Uiso 1 1 calc R . .
C202 C 0.8263(4) 1.0833(3) 0.3592(4) 0.0327(18) Uani 1 1 d . . .
H20C H 0.8569 1.1033 0.3292 0.039 Uiso 1 1 calc R . .
H20D H 0.7830 1.1089 0.3680 0.039 Uiso 1 1 calc R . .
C203 C 0.9042(4) 1.1219(3) 0.4484(4) 0.0323(18) Uani 1 1 d . . .
H20E H 0.8608 1.1425 0.4652 0.039 Uiso 1 1 calc R . .
H20F H 0.9263 1.1478 0.4181 0.039 Uiso 1 1 calc R . .
C204 C 0.9647(4) 1.1073(3) 0.5005(3) 0.0302(18) Uani 1 1 d . . .
H20G H 1.0062 1.0843 0.4841 0.036 Uiso 1 1 calc R . .
H20H H 0.9886 1.1431 0.5194 0.036 Uiso 1 1 calc R . .
C205 C 0.9882(4) 1.0504(3) 0.5929(4) 0.0306(18) Uani 1 1 d . . .
H20I H 1.0293 1.0792 0.6063 0.037 Uiso 1 1 calc R . .
H20J H 1.0130 1.0170 0.5744 0.037 Uiso 1 1 calc R . .
C206 C 0.9496(4) 1.0313(3) 0.6491(4) 0.0328(18) Uani 1 1 d . . .
H20K H 0.9905 1.0186 0.6828 0.039 Uiso 1 1 calc R . .
H20L H 0.9228 1.0649 0.6655 0.039 Uiso 1 1 calc R . .
C207 C 0.7265(4) 0.9375(3) 0.3431(4) 0.0317(18) Uani 1 1 d . . .
H20M H 0.7112 0.9395 0.2968 0.038 Uiso 1 1 calc R . .
H20N H 0.6820 0.9208 0.3622 0.038 Uiso 1 1 calc R . .
C208 C 0.7943(4) 0.8981(3) 0.3556(3) 0.0299(17) Uani 1 1 d . . .
H20O H 0.7788 0.8595 0.3386 0.036 Uiso 1 1 calc R . .
H20P H 0.8366 0.9123 0.3321 0.036 Uiso 1 1 calc R . .
C209 C 0.7766(4) 0.8589(3) 0.4568(4) 0.0340(19) Uani 1 1 d . . .
H20Q H 0.7564 0.8245 0.4327 0.041 Uiso 1 1 calc R . .
H20R H 0.7316 0.8825 0.4662 0.041 Uiso 1 1 calc R . .
C210 C 0.8237(4) 0.8408(3) 0.5171(4) 0.0307(18) Uani 1 1 d . . .
H21A H 0.7910 0.8179 0.5430 0.037 Uiso 1 1 calc R . .
H21B H 0.8682 0.8166 0.5078 0.037 Uiso 1 1 calc R . .
C211 C 0.8848(4) 0.8791(3) 0.6149(3) 0.0259(16) Uani 1 1 d . . .
H21C H 0.9176 0.8440 0.6156 0.031 Uiso 1 1 calc R . .
H21D H 0.8423 0.8719 0.6413 0.031 Uiso 1 1 calc R . .
C212 C 0.9326(4) 0.9283(3) 0.6409(3) 0.0292(17) Uani 1 1 d . . .
H21E H 0.9503 0.9205 0.6861 0.035 Uiso 1 1 calc R . .
H21F H 0.9796 0.9307 0.6186 0.035 Uiso 1 1 calc R . .
C213 C 0.6639(4) 1.0275(3) 0.3633(4) 0.0321(18) Uani 1 1 d . . .
H21G H 0.6737 1.0696 0.3633 0.039 Uiso 1 1 calc R . .
H21H H 0.6328 1.0176 0.3226 0.039 Uiso 1 1 calc R . .
C214 C 0.6176(4) 1.0137(3) 0.4154(4) 0.0357(19) Uani 1 1 d . . .
H21I H 0.5660 1.0329 0.4080 0.043 Uiso 1 1 calc R . .
H21J H 0.6090 0.9716 0.4173 0.043 Uiso 1 1 calc R . .
C215 C 0.6150(4) 1.0283(3) 0.5265(4) 0.0356(19) Uani 1 1 d . . .
H21K H 0.6019 0.9873 0.5329 0.043 Uiso 1 1 calc R . .
H21L H 0.5656 1.0502 0.5178 0.043 Uiso 1 1 calc R . .
C216 C 0.6615(4) 1.0513(4) 0.5843(4) 0.040(2) Uani 1 1 d . . .
H21M H 0.6789 1.0911 0.5765 0.049 Uiso 1 1 calc R . .
H21N H 0.6290 1.0524 0.6195 0.049 Uiso 1 1 calc R . .
C217 C 0.7722(4) 1.0338(3) 0.6590(4) 0.0317(18) Uani 1 1 d . . .
H21O H 0.7375 1.0388 0.6924 0.038 Uiso 1 1 calc R . .
H21P H 0.7979 1.0711 0.6526 0.038 Uiso 1 1 calc R . .
C218 C 0.8318(4) 0.9889(3) 0.6781(3) 0.0312(18) Uani 1 1 d . . .
H21Q H 0.8568 0.9976 0.7214 0.037 Uiso 1 1 calc R . .
H21R H 0.8054 0.9511 0.6795 0.037 Uiso 1 1 calc R . .
K3 K 0.68864(9) 0.49051(7) 0.46685(8) 0.0291(4) Uani 1 1 d . . .
N31 N 0.6024(5) 0.4160(4) 0.3672(4) 0.057(2) Uani 1 1 d . . .
N32 N 0.7760(5) 0.5655(5) 0.5659(4) 0.076(3) Uani 1 1 d . . .
O31 O 0.7719(4) 0.4213(3) 0.3903(4) 0.068(2) Uani 1 1 d . . .
O32 O 0.8476(3) 0.4724(3) 0.5029(3) 0.0613(19) Uani 1 1 d . . .
O33 O 0.6009(3) 0.5430(2) 0.3645(3) 0.0441(14) Uani 1 1 d . . .
O34 O 0.7105(3) 0.6085(2) 0.4442(3) 0.0468(15) Uani 1 1 d . . .
O35 O 0.5810(4) 0.4087(2) 0.4990(3) 0.0559(18) Uani 1 1 d . . .
O36 O 0.6388(4) 0.4946(3) 0.5890(3) 0.0607(18) Uani 1 1 d . . .
C301 C 0.6581(7) 0.3955(5) 0.3247(5) 0.081(4) Uani 1 1 d . . .
H30A H 0.6339 0.3630 0.2992 0.097 Uiso 1 1 calc R . .
H30B H 0.6674 0.4270 0.2952 0.097 Uiso 1 1 calc R . .
C302 C 0.7337(7) 0.3763(6) 0.3568(7) 0.102(5) Uani 1 1 d . . .
H30C H 0.7255 0.3443 0.3862 0.122 Uiso 1 1 calc R . .
H30D H 0.7664 0.3616 0.3252 0.122 Uiso 1 1 calc R . .
C303 C 0.8476(7) 0.4030(6) 0.4241(7) 0.092(4) Uani 1 1 d . . .
H30E H 0.8388 0.3727 0.4553 0.110 Uiso 1 1 calc R . .
H30F H 0.8803 0.3863 0.3936 0.110 Uiso 1 1 calc R . .
C304 C 0.8888(7) 0.4518(5) 0.4570(7) 0.092(4) Uani 1 1 d . . .
H30G H 0.9412 0.4392 0.4762 0.111 Uiso 1 1 calc R . .
H30H H 0.8958 0.4828 0.4262 0.111 Uiso 1 1 calc R . .
C305 C 0.8905(6) 0.5121(6) 0.5408(7) 0.094(4) Uani 1 1 d . . .
H30I H 0.9055 0.5442 0.5141 0.113 Uiso 1 1 calc R . .
H30J H 0.9390 0.4934 0.5605 0.113 Uiso 1 1 calc R . .
C306 C 0.8475(7) 0.5362(7) 0.5918(6) 0.101(5) Uani 1 1 d . . .
H30K H 0.8345 0.5045 0.6199 0.122 Uiso 1 1 calc R . .
H30L H 0.8817 0.5638 0.6176 0.122 Uiso 1 1 calc R . .
C307 C 0.5401(6) 0.4510(5) 0.3355(4) 0.068(3) Uani 1 1 d . . .
H30M H 0.5006 0.4574 0.3648 0.082 Uiso 1 1 calc R . .
H30N H 0.5146 0.4292 0.2987 0.082 Uiso 1 1 calc R . .
C308 C 0.5653(6) 0.5099(6) 0.3122(4) 0.077(4) Uani 1 1 d . . .
H30O H 0.6029 0.5045 0.2810 0.093 Uiso 1 1 calc R . .
H30P H 0.5193 0.5308 0.2911 0.093 Uiso 1 1 calc R . .
C309 C 0.6356(6) 0.5938(4) 0.3446(5) 0.062(3) Uani 1 1 d . . .
H30Q H 0.5995 0.6131 0.3114 0.075 Uiso 1 1 calc R . .
H30R H 0.6842 0.5842 0.3266 0.075 Uiso 1 1 calc R . .
C310 C 0.6534(5) 0.6333(4) 0.3998(6) 0.062(3) Uani 1 1 d . . .
H31A H 0.6724 0.6708 0.3854 0.074 Uiso 1 1 calc R . .
H31B H 0.6053 0.6405 0.4198 0.074 Uiso 1 1 calc R . .
C311 C 0.7283(7) 0.6450(5) 0.4955(6) 0.084(4) Uani 1 1 d . . .
H31C H 0.6824 0.6485 0.5191 0.100 Uiso 1 1 calc R . .
H31D H 0.7412 0.6838 0.4805 0.100 Uiso 1 1 calc R . .
C312 C 0.7953(7) 0.6218(6) 0.5377(6) 0.090(4) Uani 1 1 d . . .
H31E H 0.8107 0.6499 0.5719 0.109 Uiso 1 1 calc R . .
H31F H 0.8402 0.6166 0.5133 0.109 Uiso 1 1 calc R . .
C313 C 0.5669(6) 0.3672(4) 0.3981(6) 0.072(3) Uani 1 1 d . . .
H31G H 0.6082 0.3387 0.4118 0.086 Uiso 1 1 calc R . .
H31H H 0.5283 0.3482 0.3667 0.086 Uiso 1 1 calc R . .
C314 C 0.5270(6) 0.3839(4) 0.4544(6) 0.072(3) Uani 1 1 d . . .
H31I H 0.4844 0.4116 0.4414 0.087 Uiso 1 1 calc R . .
H31J H 0.5041 0.3494 0.4723 0.087 Uiso 1 1 calc R . .
C315 C 0.5490(6) 0.4190(4) 0.5578(6) 0.069(3) Uani 1 1 d . . .
H31K H 0.5279 0.3826 0.5731 0.083 Uiso 1 1 calc R . .
H31L H 0.5058 0.4472 0.5508 0.083 Uiso 1 1 calc R . .
C316 C 0.6124(7) 0.4421(5) 0.6068(6) 0.080(4) Uani 1 1 d . . .
H31M H 0.5914 0.4460 0.6479 0.096 Uiso 1 1 calc R . .
H31N H 0.6564 0.4145 0.6124 0.096 Uiso 1 1 calc R . .
C317 C 0.6923(6) 0.5212(6) 0.6389(5) 0.091(4) Uani 1 1 d . . .
H31O H 0.7336 0.4933 0.6544 0.110 Uiso 1 1 calc R . .
H31P H 0.6636 0.5318 0.6747 0.110 Uiso 1 1 calc R . .
C318 C 0.7283(7) 0.5734(6) 0.6147(5) 0.092(4) Uani 1 1 d . . .
H31Q H 0.6859 0.6004 0.5992 0.111 Uiso 1 1 calc R . .
H31R H 0.7601 0.5923 0.6507 0.111 Uiso 1 1 calc R . .
N1A N 0.2000(6) 0.2001(4) 0.0375(4) 0.083(3) Uani 1 1 d . . .
H1A1 H 0.1819 0.2286 0.0102 0.124 Uiso 0.67 1 calc PR . .
H1A2 H 0.1735 0.2009 0.0720 0.124 Uiso 0.67 1 calc PR . .
H1A3 H 0.1929 0.1653 0.0180 0.124 Uiso 0.67 1 calc PR . .
C1A C 0.2793(6) 0.2087(5) 0.0566(5) 0.064(3) Uani 1 1 d . . .
H1A4 H 0.2867 0.2469 0.0771 0.077 Uiso 1 1 calc R . .
H1A5 H 0.3075 0.2089 0.0188 0.077 Uiso 1 1 calc R . .
C2A C 0.3147(6) 0.1623(4) 0.1026(5) 0.063(3) Uani 1 1 d . . .
H2A1 H 0.3022 0.1239 0.0836 0.075 Uiso 1 1 calc R . .
H2A2 H 0.3722 0.1666 0.1078 0.075 Uiso 1 1 calc R . .
N2A N 0.2878(4) 0.1638(3) 0.1652(4) 0.055(2) Uani 1 1 d . . .
H2A3 H 0.3115 0.1352 0.1897 0.082 Uiso 0.67 1 calc PR . .
H2A4 H 0.2352 0.1587 0.1612 0.082 Uiso 0.67 1 calc PR . .
H2A5 H 0.3000 0.1986 0.1837 0.082 Uiso 0.67 1 calc PR . .
N1 N 1.0468(19) 0.7312(15) 0.5727(17) 0.46(2) Uani 1 1 d D . .
H1A H 1.0534 0.7694 0.5631 0.551 Uiso 1 1 calc R . .
H1B H 1.0917 0.7107 0.5688 0.551 Uiso 1 1 calc R . .
C1 C 0.9834(19) 0.7079(18) 0.540(2) 0.46(2) Uani 1 1 d D . .
H1C H 0.9488 0.7012 0.5733 0.551 Uiso 1 1 calc R . .
H1D H 0.9599 0.7409 0.5153 0.551 Uiso 1 1 calc R . .
C2 C 0.9675(17) 0.6642(17) 0.5020(18) 0.46(2) Uani 1 1 d D . .
H2A H 0.9200 0.6741 0.4732 0.551 Uiso 1 1 calc R . .
H2B H 0.9541 0.6310 0.5278 0.551 Uiso 1 1 calc R . .
N2 N 1.0298(19) 0.6440(14) 0.4611(14) 0.46(2) Uani 1 1 d D . .
H2C H 1.0074 0.6203 0.4299 0.689 Uiso 0.67 1 calc PR . .
H2D H 1.0680 0.6244 0.4856 0.689 Uiso 0.67 1 calc PR . .
H2E H 1.0510 0.6751 0.4435 0.689 Uiso 0.67 1 calc PR . .

loop_
_atom_site_aniso_label
_atom_site_aniso_U_11
_atom_site_aniso_U_22
_atom_site_aniso_U_33
_atom_site_aniso_U_23
_atom_site_aniso_U_13
_atom_site_aniso_U_12
Ni1 0.0273(5) 0.0246(5) 0.0400(6) 0.0041(5) -0.0025(4) -0.0017(4)
Ni2 0.0344(8) 0.0250(8) 0.0207(8) 0.0002(5) 0.0068(6) 0.0017(6)
Ge1 0.0334(10) 0.0271(8) 0.0309(10) 0.0042(7) 0.0060(7) 0.0094(7)
Ge2 0.0283(10) 0.0289(11) 0.0307(9) 0.0019(7) -0.0103(8) -0.0073(9)
Ge3 0.0263(7) 0.0237(11) 0.0286(11) 0.0026(7) 0.0033(7) -0.0048(8)
Ge4 0.0438(12) 0.0174(10) 0.0286(14) 0.0040(9) -0.0004(10) -0.0101(9)
Ge6 0.0191(10) 0.0290(9) 0.0398(9) 0.0098(7) -0.0068(7) -0.0038(7)
Ge5 0.0359(11) 0.0237(11) 0.034(2) 0.0067(12) 0.0119(10) 0.0119(8)
Ge8 0.0240(8) 0.0252(10) 0.0394(12) 0.0040(8) 0.0125(7) -0.0024(7)
Ge7 0.0261(13) 0.0215(9) 0.0201(10) 0.0080(8) 0.0021(8) 0.0011(8)
Ge9 0.0397(9) 0.0224(9) 0.0266(10) -0.0028(8) -0.0041(8) -0.0012(7)
Ge1A 0.099(8) 0.134(8) 0.112(7) 0.057(6) 0.068(6) 0.054(5)
Ge2A 0.089(7) 0.039(3) 0.092(5) 0.018(3) -0.072(5) -0.045(4)
Ge3A 0.031(2) 0.035(4) 0.048(4) 0.019(3) 0.007(3) 0.000(3)
Ge4A 0.085(8) 0.081(8) 0.048(6) -0.009(5) -0.001(5) -0.057(6)
Ge6A 0.040(4) 0.088(6) 0.254(12) 0.108(7) -0.055(5) -0.035(4)
Ge5A 0.105(11) 0.045(5) 0.037(5) -0.003(3) 0.019(7) 0.027(7)
Ge8A 0.188(10) 0.037(4) 0.136(8) -0.013(4) 0.124(7) -0.025(4)
Ge7A 0.041(5) 0.086(9) 0.083(9) 0.036(6) 0.006(5) -0.006(6)
Ge9A 0.203(10) 0.053(5) 0.066(5) 0.016(4) -0.067(5) -0.039(5)
K1 0.0268(8) 0.0241(8) 0.0322(10) 0.0040(7) 0.0054(7) -0.0016(7)
N11 0.034(4) 0.038(4) 0.044(4) 0.003(3) 0.013(3) -0.002(3)
N12 0.041(4) 0.032(4) 0.035(4) 0.008(3) 0.011(3) 0.011(3)
O11 0.037(3) 0.049(3) 0.027(3) 0.004(3) 0.002(2) 0.008(3)
O12 0.027(3) 0.032(3) 0.038(3) -0.002(3) 0.003(2) -0.003(2)
O13 0.031(3) 0.030(3) 0.073(4) 0.001(3) 0.003(3) -0.007(3)
O14 0.048(3) 0.032(3) 0.053(4) -0.005(3) 0.001(3) 0.005(3)
O15 0.032(3) 0.026(3) 0.057(4) 0.012(3) 0.015(3) 0.007(2)
O16 0.036(3) 0.030(3) 0.040(3) 0.009(2) 0.010(3) 0.005(2)
C101 0.048(5) 0.063(6) 0.058(7) 0.008(5) 0.028(5) 0.016(5)
C102 0.071(7) 0.076(7) 0.030(5) 0.007(5) 0.019(5) -0.004(5)
C103 0.050(5) 0.039(5) 0.036(5) -0.007(4) -0.002(4) 0.002(4)
C104 0.033(4) 0.033(4) 0.043(5) -0.010(4) -0.007(4) 0.006(4)
C105 0.024(4) 0.034(5) 0.077(7) 0.007(5) 0.008(4) -0.001(4)
C106 0.030(4) 0.035(4) 0.056(6) 0.010(4) 0.021(4) 0.004(4)
C107 0.031(5) 0.052(6) 0.077(7) 0.032(5) 0.010(5) -0.002(4)
C108 0.054(6) 0.034(5) 0.065(7) 0.016(5) 0.006(5) -0.015(4)
C109 0.047(5) 0.023(4) 0.080(7) -0.010(5) -0.008(5) -0.007(4)
C110 0.051(6) 0.026(4) 0.065(7) -0.007(4) -0.011(5) 0.004(4)
C111 0.054(5) 0.042(5) 0.048(6) -0.012(4) 0.012(4) 0.009(4)
C112 0.055(5) 0.060(6) 0.035(5) 0.009(5) 0.017(4) 0.018(5)
C113 0.030(4) 0.049(5) 0.065(6) 0.023(5) 0.017(4) 0.007(4)
C114 0.029(4) 0.038(5) 0.083(7) 0.006(5) 0.024(5) 0.005(4)
C115 0.029(4) 0.027(4) 0.066(6) 0.022(4) 0.006(4) 0.003(3)
C116 0.033(4) 0.030(4) 0.048(5) 0.014(4) 0.002(4) 0.003(4)
C117 0.050(5) 0.038(5) 0.034(5) 0.018(4) 0.011(4) 0.015(4)
C118 0.052(5) 0.048(5) 0.043(5) 0.015(4) 0.021(4) 0.012(4)
K2 0.0190(7) 0.0206(8) 0.0244(9) -0.0009(7) 0.0028(6) -0.0022(6)
N21 0.022(3) 0.031(3) 0.027(4) 0.002(3) 0.002(3) 0.002(3)
N22 0.028(3) 0.021(3) 0.023(3) 0.000(3) 0.004(3) 0.001(3)
O21 0.028(3) 0.022(3) 0.026(3) 0.001(2) 0.001(2) -0.005(2)
O22 0.024(2) 0.023(2) 0.024(3) 0.006(2) 0.005(2) 0.000(2)
O23 0.025(3) 0.026(3) 0.022(3) -0.001(2) 0.001(2) -0.004(2)
O24 0.027(3) 0.022(2) 0.023(3) -0.003(2) 0.000(2) -0.003(2)
O25 0.024(3) 0.028(3) 0.038(3) -0.003(2) 0.007(2) -0.001(2)
O26 0.033(3) 0.024(3) 0.031(3) -0.001(2) 0.011(2) 0.009(2)
C201 0.035(4) 0.038(5) 0.025(4) 0.002(4) 0.000(3) 0.000(4)
C202 0.037(4) 0.027(4) 0.032(5) 0.011(4) -0.002(4) -0.001(3)
C203 0.046(5) 0.021(4) 0.030(5) 0.006(3) 0.008(4) -0.007(4)
C204 0.038(4) 0.028(4) 0.027(4) 0.001(3) 0.014(3) -0.015(3)
C205 0.028(4) 0.028(4) 0.035(5) -0.002(4) 0.002(3) -0.004(3)
C206 0.039(4) 0.030(4) 0.026(4) -0.001(4) -0.009(3) -0.004(4)
C207 0.036(4) 0.031(4) 0.025(4) -0.002(3) -0.009(3) -0.002(3)
C208 0.037(4) 0.029(4) 0.025(4) -0.007(3) 0.006(3) 0.001(3)
C209 0.032(4) 0.028(4) 0.046(5) -0.010(4) 0.015(4) -0.016(3)
C210 0.030(4) 0.027(4) 0.036(5) 0.000(4) 0.009(3) -0.005(3)
C211 0.030(4) 0.026(4) 0.021(4) 0.011(3) 0.004(3) 0.007(3)
C212 0.028(4) 0.034(4) 0.024(4) 0.014(3) -0.002(3) 0.003(3)
C213 0.023(4) 0.033(4) 0.039(5) 0.003(4) -0.006(3) 0.003(3)
C214 0.021(4) 0.041(5) 0.043(5) -0.008(4) -0.001(4) -0.001(3)
C215 0.025(4) 0.038(4) 0.044(5) 0.012(4) 0.008(4) 0.005(3)
C216 0.037(5) 0.044(5) 0.042(5) 0.007(4) 0.011(4) 0.021(4)
C217 0.040(4) 0.030(4) 0.027(5) -0.006(4) 0.014(4) -0.005(4)
C218 0.040(4) 0.037(4) 0.018(4) -0.003(3) 0.010(3) -0.007(4)
K3 0.0265(8) 0.0293(9) 0.0322(10) 0.0047(7) 0.0061(7) 0.0045(7)
N31 0.058(5) 0.065(5) 0.049(5) -0.020(4) 0.006(4) 0.002(4)
N32 0.044(5) 0.131(9) 0.048(6) -0.009(6) -0.013(4) -0.006(5)
O31 0.074(5) 0.048(4) 0.091(6) -0.019(4) 0.042(4) -0.005(4)
O32 0.037(3) 0.079(5) 0.070(5) 0.023(4) 0.014(3) 0.019(3)
O33 0.048(3) 0.049(3) 0.035(3) 0.018(3) 0.004(3) -0.005(3)
O34 0.043(3) 0.031(3) 0.068(4) -0.002(3) 0.014(3) -0.005(3)
O35 0.056(4) 0.036(3) 0.082(5) 0.008(3) 0.038(4) -0.004(3)
O36 0.065(4) 0.080(5) 0.039(4) 0.021(4) 0.013(3) 0.001(4)
C301 0.102(9) 0.084(8) 0.063(8) -0.044(6) 0.036(7) -0.049(7)
C302 0.063(8) 0.094(9) 0.154(14) -0.063(10) 0.036(8) -0.003(7)
C303 0.064(8) 0.101(10) 0.117(11) 0.005(9) 0.038(7) 0.052(8)
C304 0.061(7) 0.080(8) 0.148(13) 0.034(9) 0.058(8) 0.016(7)
C305 0.046(7) 0.105(10) 0.119(12) -0.030(9) -0.041(7) 0.013(7)
C306 0.063(7) 0.173(14) 0.061(8) -0.035(9) -0.024(6) 0.027(8)
C307 0.088(8) 0.090(8) 0.027(5) -0.014(5) 0.003(5) -0.046(7)
C308 0.066(7) 0.141(11) 0.023(5) 0.003(6) -0.003(5) -0.011(7)
C309 0.056(6) 0.064(7) 0.066(7) 0.039(6) 0.002(5) 0.001(5)
C310 0.042(5) 0.035(5) 0.110(9) 0.031(6) 0.017(6) 0.009(4)
C311 0.086(8) 0.054(7) 0.109(10) -0.030(7) 0.005(8) -0.027(6)
C312 0.093(9) 0.108(10) 0.073(9) -0.028(8) 0.017(7) -0.056(8)
C313 0.079(7) 0.041(6) 0.099(9) -0.010(6) 0.020(7) -0.023(5)
C314 0.070(7) 0.037(5) 0.118(10) 0.006(6) 0.045(7) -0.009(5)
C315 0.057(6) 0.067(7) 0.096(9) 0.028(6) 0.062(7) 0.004(6)
C316 0.097(9) 0.083(8) 0.071(8) 0.030(7) 0.051(7) 0.025(7)
C317 0.063(7) 0.189(15) 0.020(6) -0.001(7) -0.005(5) -0.009(8)
C318 0.073(8) 0.160(13) 0.044(7) -0.002(8) 0.003(6) -0.050(8)
N1A 0.095(8) 0.083(7) 0.067(7) 0.015(5) -0.002(5) -0.007(6)
C1A 0.056(6) 0.093(8) 0.044(6) -0.006(6) 0.006(5) 0.011(6)
C2A 0.098(8) 0.040(5) 0.053(7) 0.006(5) 0.020(6) 0.015(5)
N2A 0.055(5) 0.055(5) 0.055(5) 0.002(4) 0.007(4) 0.012(4)
N1 0.48(3) 0.56(4) 0.40(3) 0.31(3) 0.28(3) 0.33(3)
C1 0.48(3) 0.56(4) 0.40(3) 0.31(3) 0.28(3) 0.33(3)
C2 0.48(3) 0.56(4) 0.40(3) 0.31(3) 0.28(3) 0.33(3)
N2 0.48(3) 0.56(4) 0.40(3) 0.31(3) 0.28(3) 0.33(3)

loop_
_geom_bond_atom_site_label_1
_geom_bond_atom_site_label_2
_geom_bond_distance
_geom_bond_site_symmetry_2
_geom_bond_publ_flag
Ni1 Ge2A 2.090(9) . ?
Ni1 Ge1A 2.175(13) . ?
Ni1 Ge3A 2.198(7) . ?
Ni1 Ge6A 2.303(10) . ?
Ni1 Ge1 2.377(3) . ?
Ni1 Ge8A 2.379(11) . ?
Ni1 Ge3 2.379(3) . ?
Ni1 Ge2 2.385(3) . ?
Ni1 Ge9 2.386(3) . ?
Ni1 Ge5A 2.410(19) . ?
Ni1 Ge7 2.417(4) . ?
Ni1 Ge4A 2.418(16) . ?
Ni1 Ge5 2.423(6) . ?
Ni1 Ge8 2.425(3) . ?
Ni1 Ge4 2.427(5) . ?
Ni1 Ge7A 2.427(17) . ?
Ni1 Ge6 2.435(3) . ?
Ni1 Ge9A 2.499(12) . ?
Ni1 Ni2 2.5018(16) . ?
Ni2 Ge3A 1.743(8) . ?
Ni2 Ge2A 1.908(11) . ?
Ni2 N1 2.08(4) . ?
Ni2 Ge1A 2.215(13) . ?
Ni2 Ge2 2.316(2) . ?
Ni2 Ge3 2.340(2) . ?
Ni2 Ge1 2.365(3) . ?
Ge1 Ge6A 2.433(13) . ?
Ge1 Ge4 2.660(6) . ?
Ge1 Ge6 2.667(3) . ?
Ge1 Ge4A 2.855(18) . ?
Ge1 Ge7A 2.875(17) . ?
Ge1 Ge3A 3.029(7) . ?
Ge1 Ge7 3.052(5) . ?
Ge1 Ge2A 3.210(11) . ?
Ge1 Ge3 3.491(3) . ?
Ge1 Ge2 3.502(4) . ?
Ge2 Ge4A 2.600(15) . ?
Ge2 Ge4 2.633(4) . ?
Ge2 Ge5 2.660(6) . ?
Ge2 Ge5A 2.965(17) . ?
Ge2 Ge3A 3.055(8) . ?
Ge2 Ge1A 3.195(13) . ?
Ge2 Ge8A 3.215(12) . ?
Ge2 Ge8 3.220(4) . ?
Ge2 Ge3 3.405(3) . ?
Ge3 Ge3A 0.608(6) . ?
Ge3 Ge5A 2.423(18) . ?
Ge3 Ge5 2.641(5) . ?
Ge3 Ge6 2.644(3) . ?
Ge3 Ge6A 2.699(11) . ?
Ge3 Ge2A 2.955(8) . ?
Ge3 Ge9 3.250(4) . ?
Ge3 Ge9A 3.405(13) . ?
Ge3 Ge1A 3.425(13) . ?
Ge4 Ge1A 2.381(14) . ?
Ge4 Ge7A 2.658(19) . ?
Ge4 Ge8 2.693(6) . ?
Ge4 Ge2A 2.705(11) . ?
Ge4 Ge7 2.748(7) . ?
Ge4 Ge8A 2.818(13) . ?
Ge4 Ge3A 4.263(8) . ?
Ge6 Ge3A 2.660(7) . ?
Ge6 Ge9A 2.666(13) . ?
Ge6 Ge7A 2.741(19) . ?
Ge6 Ge9 2.750(3) . ?
Ge6 Ge7 2.769(6) . ?
Ge6 Ge1A 2.777(14) . ?
Ge6 Ge2A 4.254(9) . ?
Ge5 Ge2A 2.506(12) . ?
Ge5 Ge8A 2.626(13) . ?
Ge5 Ge9 2.711(6) . ?
Ge5 Ge8 2.782(6) . ?
Ge5 Ge3A 2.818(9) . ?
Ge5 Ge1A 4.441(14) . ?
Ge8 Ge4A 2.484(17) . ?
Ge8 Ge9 2.620(3) . ?
Ge8 Ge7 2.700(5) . ?
Ge8 Ge9A 2.737(13) . ?
Ge8 Ge7A 2.843(17) . ?
Ge8 Ge5A 2.923(18) . ?
Ge8 Ge2A 3.279(11) . ?
Ge8 Ge1A 4.124(13) . ?
Ge7 Ge9A 2.554(12) . ?
Ge7 Ge6A 2.602(12) . ?
Ge7 Ge9 2.685(5) . ?
Ge7 Ge4A 2.734(18) . ?
Ge7 Ge8A 2.745(13) . ?
Ge7 Ge1A 2.992(14) . ?
Ge7 Ge2A 4.261(11) . ?
Ge9 Ge5A 2.447(18) . ?
Ge9 Ge8A 2.479(13) . ?
Ge9 Ge6A 2.794(13) . ?
Ge9 Ge7A 2.866(16) . ?
Ge9 Ge3A 3.523(8) . ?
Ge9 Ge2A 4.139(10) . ?
Ge1A Ge6A 2.543(19) . ?
Ge1A Ge4A 2.57(2) . ?
Ge1A Ge7A 2.82(2) . ?
Ge1A Ge2A 2.918(17) . ?
Ge1A Ge3A 2.953(15) . ?
Ge2A Ge3A 2.587(11) . ?
Ge2A Ge4A 2.695(18) . ?
Ge2A Ge5A 2.76(2) . ?
Ge2A Ge8A 3.258(16) . ?
Ge3A Ge6A 2.663(13) . ?
Ge3A Ge5A 2.68(2) . ?
Ge3A N1 3.20(4) . ?
Ge4A Ge8A 2.62(2) . ?
Ge4A Ge7A 2.66(3) . ?
Ge6A Ge7A 2.56(2) . ?
Ge6A Ge9A 2.712(19) . ?
Ge5A Ge9A 2.73(2) . ?
Ge5A Ge8A 2.76(2) . ?
Ge8A Ge9A 2.608(17) . ?
Ge8A Ge7A 2.90(2) . ?
Ge7A Ge9A 2.74(2) . ?
K1 O13 2.789(5) . ?
K1 O11 2.813(5) . ?
K1 O15 2.825(5) . ?
K1 O14 2.848(6) . ?
K1 O12 2.872(5) . ?
K1 O16 2.928(5) . ?
K1 N11 2.973(6) . ?
K1 N12 2.995(6) . ?
N11 C101 1.463(11) . ?
N11 C113 1.464(10) . ?
N11 C107 1.483(10) . ?
N12 C112 1.466(11) . ?
N12 C118 1.474(10) . ?
N12 C106 1.481(10) . ?
O11 C102 1.417(9) . ?
O11 C103 1.428(9) . ?
O12 C105 1.432(9) . ?
O12 C104 1.434(9) . ?
O13 C108 1.420(10) . ?
O13 C109 1.432(10) . ?
O14 C110 1.414(9) . ?
O14 C111 1.422(9) . ?
O15 C115 1.417(8) . ?
O15 C114 1.420(9) . ?
O16 C116 1.419(9) . ?
O16 C117 1.422(9) . ?
C101 C102 1.503(12) . ?
C101 H10A 0.9900 . ?
C101 H10B 0.9900 . ?
C102 H10C 0.9900 . ?
C102 H10D 0.9900 . ?
C103 C104 1.479(11) . ?
C103 H10E 0.9900 . ?
C103 H10F 0.9900 . ?
C104 H10G 0.9900 . ?
C104 H10H 0.9900 . ?
C105 C106 1.500(12) . ?
C105 Ge3 4.085(8) 3_766 ?
C105 Ge3A 4.095(10) 3_766 ?
C105 H10I 0.9900 . ?
C105 H10J 0.9900 . ?
C106 Ge3 4.137(8) 3_766 ?
C106 H10K 0.9900 . ?
C106 H10L 0.9900 . ?
C107 C108 1.479(13) . ?
C107 H10M 0.9900 . ?
C107 H10N 0.9900 . ?
C108 H10O 0.9900 . ?
C108 H10P 0.9900 . ?
C109 C110 1.490(12) . ?
C109 H10Q 0.9900 . ?
C109 H10R 0.9900 . ?
C110 H11A 0.9900 . ?
C110 H11B 0.9900 . ?
C111 C112 1.510(11) . ?
C111 H11C 0.9900 . ?
C111 H11D 0.9900 . ?
C112 H11E 0.9900 . ?
C112 H11F 0.9900 . ?
C113 C114 1.502(11) . ?
C113 Ge2 3.733(8) 3_666 ?
C113 Ge2A 4.104(13) 3_666 ?
C113 H11G 0.9900 . ?
C113 H11H 0.9900 . ?
C114 Ge2 3.824(8) 3_666 ?
C114 Ge2A 4.266(12) 3_666 ?
C114 H11I 0.9900 . ?
C114 H11J 0.9900 . ?
C115 C116 1.490(11) . ?
C115 H11K 0.9900 . ?
C115 H11L 0.9900 . ?
C116 H11M 0.9900 . ?
C116 H11N 0.9900 . ?
C117 C118 1.517(11) . ?
C117 H11O 0.9900 . ?
C117 H11P 0.9900 . ?
C118 H11Q 0.9900 . ?
C118 H11R 0.9900 . ?
K2 O24 2.696(5) . ?
K2 O26 2.769(5) . ?
K2 O21 2.789(5) . ?
K2 O25 2.800(5) . ?
K2 O22 2.805(5) . ?
K2 N21 2.986(6) . ?
K2 O23 3.002(5) . ?
K2 N22 3.030(6) . ?
K2 C209 3.369(7) . ?
N21 C201 1.472(9) . ?
N21 C207 1.475(9) . ?
N21 C213 1.494(8) . ?
N22 C218 1.466(8) . ?
N22 C206 1.468(9) . ?
N22 C212 1.470(8) . ?
O21 C203 1.429(8) . ?
O21 C202 1.436(8) . ?
O22 C205 1.415(8) . ?
O22 C204 1.428(8) . ?
O23 C208 1.415(8) . ?
O23 C209 1.427(8) . ?
O24 C210 1.430(8) . ?
O24 C211 1.449(8) . ?
O25 C215 1.435(8) . ?
O25 C214 1.440(9) . ?
O26 C216 1.418(8) . ?
O26 C217 1.443(9) . ?
C201 C202 1.503(10) . ?
C201 H20A 0.9900 . ?
C201 H20B 0.9900 . ?
C202 H20C 0.9900 . ?
C202 H20D 0.9900 . ?
C203 C204 1.469(10) . ?
C203 H20E 0.9900 . ?
C203 H20F 0.9900 . ?
C204 H20G 0.9900 . ?
C204 H20H 0.9900 . ?
C205 C206 1.504(10) . ?
C205 H20I 0.9900 . ?
C205 H20J 0.9900 . ?
C206 H20K 0.9900 . ?
C206 H20L 0.9900 . ?
C207 C208 1.484(10) . ?
C207 Ge1 4.111(8) 4_575 ?
C207 H20M 0.9900 . ?
C207 H20N 0.9900 . ?
C208 H20O 0.9900 . ?
C208 H20P 0.9900 . ?
C209 C210 1.495(11) . ?
C209 H20Q 0.9900 . ?
C209 H20R 0.9900 . ?
C210 H21A 0.9900 . ?
C210 H21B 0.9900 . ?
C211 C212 1.475(10) . ?
C211 H21C 0.9900 . ?
C211 H21D 0.9900 . ?
C212 H21E 0.9900 . ?
C212 H21F 0.9900 . ?
C213 C214 1.477(10) . ?
C213 H21G 0.9900 . ?
C213 H21H 0.9900 . ?
C214 H21I 0.9900 . ?
C214 H21J 0.9900 . ?
C215 C216 1.485(11) . ?
C215 H21K 0.9900 . ?
C215 H21L 0.9900 . ?
C216 H21M 0.9900 . ?
C216 H21N 0.9900 . ?
C217 C218 1.486(10) . ?
C217 H21O 0.9900 . ?
C217 H21P 0.9900 . ?
C218 H21Q 0.9900 . ?
C218 H21R 0.9900 . ?
K3 O33 2.780(6) . ?
K3 O32 2.789(6) . ?
K3 O35 2.796(6) . ?
K3 O31 2.804(6) . ?
K3 O34 2.810(5) . ?
K3 O36 2.839(6) . ?
K3 N31 2.990(8) . ?
K3 N32 2.996(9) . ?
N31 C307 1.448(13) . ?
N31 C301 1.477(12) . ?
N31 C313 1.478(12) . ?
N32 C318 1.414(13) . ?
N32 C306 1.459(13) . ?
N32 C312 1.492(15) . ?
O31 C302 1.384(13) . ?
O31 C303 1.477(13) . ?
O32 C304 1.363(13) . ?
O32 C305 1.378(12) . ?
O33 C309 1.410(10) . ?
O33 C308 1.430(11) . ?
O34 C311 1.387(12) . ?
O34 C310 1.404(11) . ?
O35 C314 1.374(13) . ?
O35 C315 1.448(11) . ?
O36 C316 1.369(12) . ?
O36 C317 1.457(12) . ?
C301 C302 1.467(16) . ?
C301 H30A 0.9900 . ?
C301 H30B 0.9900 . ?
C302 H30C 0.9900 . ?
C302 H30D 0.9900 . ?
C303 C304 1.469(16) . ?
C303 Ge1 3.918(12) 3_766 ?
C303 Ge1A 4.080(17) 3_766 ?
C303 H30E 0.9900 . ?
C303 H30F 0.9900 . ?
C304 H30G 0.9900 . ?
C304 H30H 0.9900 . ?
C305 C306 1.495(15) . ?
C305 H30I 0.9900 . ?
C305 H30J 0.9900 . ?
C306 H30K 0.9900 . ?
C306 H30L 0.9900 . ?
C307 C308 1.533(15) . ?
C307 H30M 0.9900 . ?
C307 H30N 0.9900 . ?
C308 H30O 0.9900 . ?
C308 H30P 0.9900 . ?
C309 C310 1.493(14) . ?
C309 Ge3 3.769(9) 4_575 ?
C309 H30Q 0.9900 . ?
C309 H30R 0.9900 . ?
C310 Ge3 4.171(11) 4_575 ?
C310 H31A 0.9900 . ?
C310 H31B 0.9900 . ?
C311 C312 1.477(16) . ?
C311 H31C 0.9900 . ?
C311 H31D 0.9900 . ?
C312 H31E 0.9900 . ?
C312 H31F 0.9900 . ?
C313 C314 1.502(14) . ?
C313 H31G 0.9900 . ?
C313 H31H 0.9900 . ?
C314 H31I 0.9900 . ?
C314 H31J 0.9900 . ?
C315 C316 1.516(16) . ?
C315 H31K 0.9900 . ?
C315 H31L 0.9900 . ?
C316 H31M 0.9900 . ?
C316 H31N 0.9900 . ?
C317 C318 1.479(16) . ?
C317 H31O 0.9900 . ?
C317 H31P 0.9900 . ?
C318 H31Q 0.9900 . ?
C318 H31R 0.9900 . ?
N1A C1A 1.393(12) . ?
N1A H1A1 0.9100 . ?
N1A H1A2 0.9100 . ?
N1A H1A3 0.9100 . ?
C1A C2A 1.533(13) . ?
C1A H1A4 0.9900 . ?
C1A H1A5 0.9900 . ?
C2A N2A 1.464(11) . ?
C2A H2A1 0.9900 . ?
C2A H2A2 0.9900 . ?
N2A H2A3 0.9100 . ?
N2A H2A4 0.9100 . ?
N2A H2A5 0.9100 . ?
N1 C1 1.335(19) . ?
N1 H1A 0.9200 . ?
N1 H1B 0.9200 . ?
C1 C2 1.308(18) . ?
C1 H1C 0.9900 . ?
C1 H1D 0.9900 . ?
C2 N2 1.537(18) . ?
C2 H2A 0.9900 . ?
C2 H2B 0.9900 . ?
N2 H2C 0.9100 . ?
N2 H2D 0.9100 . ?
N2 H2E 0.9100 . ?
